data_4081408
loop_
_publ_author_name
'Wagner, Michael'
'Dietz, Christina'
'Bou\<ska, Marek'
'Dost\'al, Libor'
'Pad\(elkov\'a, Zde\<nka'
'Jambor, Roman'
'Jurkschat, Klaus'

_publ_section_title
;
 Reactivity of Organotin(I) Dimers RSnSnR (R = 2,6-(Me2NCH2)2C6H3,
 4-t-Bu-2,6-{P(O)(O-i-Pr)2}2C6H2) with Diaryl Dichalcogenides, ArEEAr
 (E = S, Se, Te; Ar = Ph, 2-C5H4N): Control of Secondary
 Sn&#x00B7;&#x00B7;&#x00B7;Sn Interactions by Intramolecular
 Coordination and Identity of the Aryl Chalcogenate
;
_journal_issue 17
_journal_name_full Organometallics
_journal_page_first 4973
_journal_paper_doi 10.1021/om400694z
_journal_volume 32
_journal_year 2013
_chemical_formula_moiety 'C30 H34 N2 S3 Sn'
_chemical_formula_sum 'C30 H34 N2 S3 Sn'
_chemical_formula_weight 637.46
_chemical_name_systematic
;
 ?
;
_space_group_IT_number 2
_symmetry_cell_setting triclinic
_symmetry_space_group_name_Hall '-P 1'
_symmetry_space_group_name_H-M 'P -1'
_atom_sites_solution_hydrogens geom
_atom_sites_solution_primary direct
_atom_sites_solution_secondary difmap
_audit_creation_method SHELXL-97
_cell_angle_alpha 99.536(8)
_cell_angle_beta 98.171(6)
_cell_angle_gamma 97.784(8)
_cell_formula_units_Z 4
_cell_length_a 9.9240(7)
_cell_length_b 10.6340(13)
_cell_length_c 28.755(3)
_cell_measurement_reflns_used 58182
_cell_measurement_temperature 150(1)
_cell_measurement_theta_max 27.5
_cell_measurement_theta_min 1
_cell_volume 2922.7(5)
_computing_cell_refinement 'COLLECT and DENZO'
_computing_data_collection 'COLLECT (Hooft, 1998) and DENZO (Otwinowski & Minor, 1997)'
_computing_data_reduction 'COLLECT and DENZO'
_computing_molecular_graphics 'PLATON (Spek, 2003)'
_computing_publication_material 'SHELXL-97 (Sheldrick, 2008)'
_computing_structure_refinement 'SHELXL-97 (Sheldrick, 1997)'
_computing_structure_solution 'SIR92 (Altomare et al., 1994)'
_diffrn_ambient_temperature 150(1)
_diffrn_detector_area_resol_mean 9.091
_diffrn_measured_fraction_theta_full 0.987
_diffrn_measured_fraction_theta_max 0.987
_diffrn_measurement_device_type 'Bruker Nonius KappaCCD area detector'
_diffrn_measurement_method '\f and \w scans to fill the Ewald sphere'
_diffrn_radiation_monochromator graphite
_diffrn_radiation_source 'fine-focus sealed tube'
_diffrn_radiation_type MoK\a
_diffrn_radiation_wavelength 0.71073
_diffrn_reflns_av_R_equivalents 0.0703
_diffrn_reflns_av_sigmaI/netI 0.0534
_diffrn_reflns_limit_h_max 12
_diffrn_reflns_limit_h_min -12
_diffrn_reflns_limit_k_max 13
_diffrn_reflns_limit_k_min -13
_diffrn_reflns_limit_l_max 37
_diffrn_reflns_limit_l_min -37
_diffrn_reflns_number 58043
_diffrn_reflns_theta_full 27.40
_diffrn_reflns_theta_max 27.40
_diffrn_reflns_theta_min 1.46
_diffrn_standards_number 0
_exptl_absorpt_coefficient_mu 1.110
_exptl_absorpt_correction_T_max 0.900
_exptl_absorpt_correction_T_min 0.799
_exptl_absorpt_correction_type integration
_exptl_absorpt_process_details
;
Gaussian integration (Coppens, 1970)
;
_exptl_crystal_colour colourless
_exptl_crystal_density_diffrn 1.449
_exptl_crystal_density_method 'not measured'
_exptl_crystal_description block
_exptl_crystal_F_000 1304
_exptl_crystal_size_max 0.28
_exptl_crystal_size_mid 0.16
_exptl_crystal_size_min 0.14
_refine_diff_density_max 1.297
_refine_diff_density_min -0.871
_refine_diff_density_rms 0.097
_refine_ls_extinction_method none
_refine_ls_goodness_of_fit_ref 1.113
_refine_ls_hydrogen_treatment constr
_refine_ls_matrix_type full
_refine_ls_number_parameters 625
_refine_ls_number_reflns 13112
_refine_ls_number_restraints 35
_refine_ls_restrained_S_all 1.112
_refine_ls_R_factor_all 0.0760
_refine_ls_R_factor_gt 0.0490
_refine_ls_shift/su_max 0.001
_refine_ls_shift/su_mean 0.000
_refine_ls_structure_factor_coef Fsqd
_refine_ls_weighting_details 'calc w=1/[\s^2^(Fo^2^)+(0.0096P)^2^+7.2254P] where P=(Fo^2^+2Fc^2^)/3'
_refine_ls_weighting_scheme calc
_refine_ls_wR_factor_gt 0.0801
_refine_ls_wR_factor_ref 0.0890
_reflns_number_gt 10033
_reflns_number_total 13112
_reflns_threshold_expression >2sigma(I)
_cod_data_source_file om400694z_si_002.cif
_cod_data_source_block compound4
_cod_database_code 4081408

loop_
_symmetry_equiv_pos_as_xyz
'x, y, z'
'-x, -y, -z'

loop_
_atom_site_label
_atom_site_type_symbol
_atom_site_fract_x
_atom_site_fract_y
_atom_site_fract_z
_atom_site_U_iso_or_equiv
_atom_site_adp_type
_atom_site_occupancy
_atom_site_symmetry_multiplicity
_atom_site_calc_flag
_atom_site_refinement_flags
Sn2 Sn 0.29896(3) 0.28412(3) 0.092682(10) 0.02615(7) Uani 1 1 d .
Sn1 Sn 0.71645(3) 0.18011(3) 0.405943(10) 0.02579(7) Uani 1 1 d .
S4 S 0.33122(11) 0.28943(11) 0.17972(4) 0.0349(2) Uani 1 1 d .
S1 S 0.66048(12) 0.07002(11) 0.32132(4) 0.0364(3) Uani 1 1 d .
S5 S 0.49123(11) 0.42680(11) 0.07807(4) 0.0377(3) Uani 1 1 d .
S2 S 0.92864(10) 0.33002(11) 0.41557(4) 0.0326(2) Uani 1 1 d .
S6 S 0.34432(13) 0.06136(11) 0.06938(4) 0.0421(3) Uani 1 1 d .
S3 S 0.78074(12) -0.00868(11) 0.43850(4) 0.0351(2) Uani 1 1 d .
N4 N 0.2667(4) 0.2503(3) -0.00750(12) 0.0342(8) Uani 1 1 d .
N2 N 0.7794(4) 0.2739(3) 0.50534(12) 0.0329(8) Uani 1 1 d .
C29 C 1.0940(5) -0.0621(5) 0.3647(2) 0.0582(15) Uani 1 1 d .
H29 H 1.1809 -0.0193 0.3631 0.070 Uiso 1 1 d R
C38 C 0.1923(6) 0.5990(5) 0.09431(17) 0.0509(13) Uani 1 1 d .
H38A H 0.1470 0.5498 0.0637 0.061 Uiso 1 1 d R
H38B H 0.2833 0.6383 0.0918 0.061 Uiso 1 1 d R
H38C H 0.1402 0.6650 0.1046 0.061 Uiso 1 1 d R
C13 C 0.5655(4) -0.0842(4) 0.31976(13) 0.0266(8) Uani 1 1 d .
C3 C 0.3098(4) 0.2748(5) 0.42562(19) 0.0469(12) Uani 1 1 d .
H3 H 0.2361 0.2985 0.4071 0.056 Uiso 1 1 d R
C1 C 0.5368(4) 0.2196(4) 0.43510(14) 0.0270(8) Uani 1 1 d .
C49 C 0.5983(4) 0.4985(4) 0.13338(15) 0.0356(10) Uani 1 1 d .
C31 C 0.0894(4) 0.2821(4) 0.06121(15) 0.0314(9) Uani 1 1 d .
C43 C 0.2434(4) 0.1395(4) 0.18740(14) 0.0278(8) Uani 1 1 d .
C60 C 0.4755(7) -0.0175(7) 0.1449(3) 0.0848(9) Uani 1 1 d DU
H60 H 0.3883 -0.0595 0.1465 0.102 Uiso 1 1 d R
C37 C 0.0661(5) 0.4455(5) 0.13257(16) 0.0414(11) Uani 1 1 d .
H37A H 0.0056 0.5081 0.1394 0.050 Uiso 1 1 d R
H37B H 0.0741 0.3976 0.1585 0.050 Uiso 1 1 d R
N1 N 0.5915(4) 0.3544(3) 0.36076(13) 0.0363(8) Uani 1 1 d .
C53 C 0.7467(6) 0.6883(6) 0.1812(2) 0.0656(18) Uani 1 1 d .
H53 H 0.7767 0.7771 0.1867 0.079 Uiso 1 1 d R
C19 C 0.9748(4) 0.3344(4) 0.35817(14) 0.0295(9) Uani 1 1 d .
C44 C 0.2990(4) 0.0871(4) 0.22559(15) 0.0361(10) Uani 1 1 d .
H44 H 0.3811 0.1294 0.2449 0.043 Uiso 1 1 d R
N3 N 0.2025(4) 0.5132(3) 0.12947(12) 0.0360(8) Uani 1 1 d .
C4 C 0.2989(5) 0.2563(5) 0.4710(2) 0.0524(14) Uani 1 1 d .
H4 H 0.2164 0.2635 0.4822 0.063 Uiso 1 1 d R
C32 C 0.0050(4) 0.3539(5) 0.08584(17) 0.0407(11) Uani 1 1 d .
C41 C 0.2404(5) 0.3663(4) -0.02609(16) 0.0395(10) Uani 1 1 d .
H41A H 0.2054 0.3434 -0.0598 0.047 Uiso 1 1 d R
H41B H 0.3245 0.4269 -0.0207 0.047 Uiso 1 1 d R
H41C H 0.1736 0.4047 -0.0099 0.047 Uiso 1 1 d R
C18 C 0.5862(4) -0.1853(4) 0.28516(14) 0.0336(9) Uani 1 1 d .
H18 H 0.6519 -0.1702 0.2658 0.040 Uiso 1 1 d R
C26 C 0.8374(5) -0.1911(4) 0.36915(15) 0.0386(10) Uani 1 1 d .
H26 H 0.7513 -0.2358 0.3707 0.046 Uiso 1 1 d R
C12 C 0.7707(5) 0.4108(4) 0.51920(16) 0.0401(11) Uani 1 1 d .
H12A H 0.6897 0.4300 0.5010 0.048 Uiso 1 1 d R
H12B H 0.8511 0.4625 0.5132 0.048 Uiso 1 1 d R
H12C H 0.7655 0.4297 0.5527 0.048 Uiso 1 1 d R
C25 C 0.8857(4) -0.0715(4) 0.39838(15) 0.0320(9) Uani 1 1 d .
C14 C 0.4678(4) -0.1099(4) 0.34856(14) 0.0329(9) Uani 1 1 d .
H14 H 0.4523 -0.0443 0.3719 0.039 Uiso 1 1 d R
C40 C 0.1383(5) 0.1581(4) -0.01506(15) 0.0411(11) Uani 1 1 d .
H40A H 0.1577 0.0769 -0.0067 0.049 Uiso 1 1 d R
H40B H 0.0964 0.1415 -0.0485 0.049 Uiso 1 1 d R
C2 C 0.4294(4) 0.2583(4) 0.40681(15) 0.0334(10) Uani 1 1 d .
C50 C 0.6558(5) 0.4268(5) 0.16497(16) 0.0449(12) Uani 1 1 d .
H50 H 0.6261 0.3381 0.1599 0.054 Uiso 1 1 d R
C30 C 1.0162(5) -0.0085(4) 0.39738(19) 0.0445(12) Uani 1 1 d .
H30 H 1.0521 0.0690 0.4184 0.053 Uiso 1 1 d R
C21 C 1.0652(5) 0.4639(5) 0.30507(17) 0.0437(11) Uani 1 1 d .
H21 H 1.0915 0.5448 0.2978 0.052 Uiso 1 1 d R
C36 C 0.0404(4) 0.2127(4) 0.01491(15) 0.0361(10) Uani 1 1 d .
C55 C 0.4919(5) 0.0560(4) 0.10999(16) 0.0377(10) Uani 1 1 d D
C11 C 0.9068(5) 0.2481(5) 0.53212(17) 0.0498(13) Uani 1 1 d .
H11A H 0.9846 0.3054 0.5271 0.060 Uiso 1 1 d R
H11B H 0.9177 0.1602 0.5213 0.060 Uiso 1 1 d R
H11C H 0.9012 0.2614 0.5656 0.060 Uiso 1 1 d R
C46 C 0.1120(5) -0.0901(5) 0.20645(18) 0.0455(12) Uani 1 1 d .
H46 H 0.0678 -0.1667 0.2128 0.055 Uiso 1 1 d R
C15 C 0.3934(4) -0.2324(5) 0.34236(15) 0.0388(10) Uani 1 1 d .
H15 H 0.3284 -0.2484 0.3619 0.047 Uiso 1 1 d R
C6 C 0.5296(4) 0.2098(4) 0.48254(15) 0.0311(9) Uani 1 1 d .
C48 C 0.1207(4) 0.0747(4) 0.15898(15) 0.0357(10) Uani 1 1 d .
H48 H 0.0808 0.1090 0.1337 0.043 Uiso 1 1 d R
C54 C 0.6426(5) 0.6305(5) 0.14227(17) 0.0498(13) Uani 1 1 d .
H54 H 0.6036 0.6813 0.1224 0.060 Uiso 1 1 d R
C20 C 1.0143(4) 0.4548(4) 0.34700(16) 0.0361(10) Uani 1 1 d .
H20 H 1.0073 0.5294 0.3679 0.043 Uiso 1 1 d R
C59 C 0.5830(7) -0.0289(7) 0.1778(3) 0.0848(9) Uani 1 1 d DU
H59 H 0.5711 -0.0804 0.2005 0.102 Uiso 1 1 d R
C23 C 1.0350(5) 0.2355(5) 0.28422(16) 0.0426(11) Uani 1 1 d .
H23 H 1.0411 0.1614 0.2629 0.051 Uiso 1 1 d R
C22 C 1.0758(5) 0.3552(5) 0.27364(17) 0.0478(12) Uani 1 1 d .
H22 H 1.1104 0.3620 0.2456 0.057 Uiso 1 1 d R
C24 C 0.9859(4) 0.2245(4) 0.32625(15) 0.0357(10) Uani 1 1 d .
H24 H 0.9598 0.1432 0.3331 0.043 Uiso 1 1 d R
C9 C 0.6157(5) 0.3710(5) 0.31254(17) 0.0487(12) Uani 1 1 d .
H9A H 0.6088 0.2876 0.2927 0.058 Uiso 1 1 d R
H9B H 0.7060 0.4193 0.3145 0.058 Uiso 1 1 d R
H9C H 0.5476 0.4166 0.2990 0.058 Uiso 1 1 d R
C52 C 0.8038(6) 0.6160(7) 0.2111(2) 0.074(2) Uani 1 1 d .
H52 H 0.8742 0.6545 0.2364 0.089 Uiso 1 1 d R
C57 C 0.7348(7) 0.1051(7) 0.1411(3) 0.0848(9) Uani 1 1 d DU
H57 H 0.8233 0.1432 0.1390 0.102 Uiso 1 1 d R
C45 C 0.2332(5) -0.0265(5) 0.23502(17) 0.0418(11) Uani 1 1 d .
H45 H 0.2710 -0.0600 0.2609 0.050 Uiso 1 1 d R
C17 C 0.5107(5) -0.3072(4) 0.27894(15) 0.0378(10) Uani 1 1 d .
H17 H 0.5250 -0.3732 0.2555 0.045 Uiso 1 1 d R
C27 C 0.9154(5) -0.2441(5) 0.33769(17) 0.0464(12) Uani 1 1 d .
H27 H 0.8829 -0.3247 0.3183 0.056 Uiso 1 1 d R
C28 C 1.0411(6) -0.1784(5) 0.33492(19) 0.0526(13) Uani 1 1 d .
H28 H 1.0916 -0.2130 0.3125 0.063 Uiso 1 1 d R
C35 C -0.0974(5) 0.2093(5) -0.00489(19) 0.0539(15) Uani 1 1 d .
H35 H -0.1313 0.1642 -0.0358 0.065 Uiso 1 1 d R
C39 C 0.2691(6) 0.5909(5) 0.17629(18) 0.0565(14) Uani 1 1 d .
H39A H 0.2150 0.6559 0.1858 0.068 Uiso 1 1 d R
H39B H 0.3598 0.6316 0.1741 0.068 Uiso 1 1 d R
H39C H 0.2759 0.5358 0.1995 0.068 Uiso 1 1 d R
C8 C 0.6193(5) 0.4813(4) 0.39245(18) 0.0492(13) Uani 1 1 d .
H8A H 0.5603 0.5364 0.3798 0.059 Uiso 1 1 d R
H8B H 0.7140 0.5190 0.3944 0.059 Uiso 1 1 d R
H8C H 0.6019 0.4718 0.4238 0.059 Uiso 1 1 d R
C51 C 0.7565(5) 0.4850(7) 0.20386(18) 0.0616(16) Uani 1 1 d .
H51 H 0.7925 0.4357 0.2249 0.074 Uiso 1 1 d R
C58 C 0.7072(7) 0.0413(7) 0.1778(3) 0.0848(9) Uani 1 1 d DU
H58 H 0.7796 0.0421 0.2023 0.102 Uiso 1 1 d R
C42 C 0.3707(6) 0.1931(5) -0.03230(17) 0.0539(14) Uani 1 1 d .
H42A H 0.3940 0.1206 -0.0188 0.065 Uiso 1 1 d R
H42B H 0.4519 0.2568 -0.0284 0.065 Uiso 1 1 d R
H42C H 0.3342 0.1649 -0.0657 0.065 Uiso 1 1 d R
C34 C -0.1828(5) 0.2718(6) 0.0208(2) 0.0641(18) Uani 1 1 d .
H34 H -0.2759 0.2630 0.0080 0.077 Uiso 1 1 d R
C16 C 0.4135(5) -0.3310(4) 0.30778(17) 0.0405(11) Uani 1 1 d .
H16 H 0.3623 -0.4131 0.3040 0.049 Uiso 1 1 d R
C5 C 0.4090(5) 0.2269(5) 0.50028(18) 0.0466(12) Uani 1 1 d .
H5 H 0.4022 0.2192 0.5316 0.056 Uiso 1 1 d R
C10 C 0.6567(5) 0.1936(4) 0.51497(15) 0.0375(10) Uani 1 1 d .
H10A H 0.6463 0.2206 0.5480 0.045 Uiso 1 1 d R
H10B H 0.6681 0.1034 0.5103 0.045 Uiso 1 1 d R
C47 C 0.0576(5) -0.0403(5) 0.16845(17) 0.0424(11) Uani 1 1 d .
H47 H -0.0232 -0.0842 0.1487 0.051 Uiso 1 1 d R
C56 C 0.6206(7) 0.1118(7) 0.1052(3) 0.0848(9) Uani 1 1 d DU
H56 H 0.6323 0.1542 0.0799 0.102 Uiso 1 1 d R
C33 C -0.1318(5) 0.3471(6) 0.0652(2) 0.0562(15) Uani 1 1 d .
H33 H -0.1889 0.3943 0.0814 0.067 Uiso 1 1 d R
C7 C 0.4496(4) 0.2897(5) 0.35905(16) 0.0399(11) Uani 1 1 d .
H7A H 0.4308 0.2106 0.3353 0.048 Uiso 1 1 d R
H7B H 0.3852 0.3455 0.3496 0.048 Uiso 1 1 d R

loop_
_atom_site_aniso_label
_atom_site_aniso_U_11
_atom_site_aniso_U_22
_atom_site_aniso_U_33
_atom_site_aniso_U_23
_atom_site_aniso_U_13
_atom_site_aniso_U_12
Sn2 0.02272(14) 0.02835(15) 0.02579(15) 0.00622(11) 0.00032(11) 0.00115(11)
Sn1 0.02401(14) 0.02667(15) 0.02755(15) 0.00644(11) 0.00557(11) 0.00428(11)
S4 0.0388(6) 0.0343(6) 0.0273(5) 0.0069(4) -0.0016(4) -0.0024(5)
S1 0.0493(7) 0.0335(6) 0.0266(5) 0.0076(4) 0.0087(5) 0.0030(5)
S5 0.0315(6) 0.0471(7) 0.0314(6) 0.0088(5) 0.0042(4) -0.0052(5)
S2 0.0287(5) 0.0384(6) 0.0276(5) 0.0038(4) 0.0035(4) -0.0006(4)
S6 0.0501(7) 0.0313(6) 0.0402(6) 0.0017(5) -0.0026(5) 0.0075(5)
S3 0.0441(6) 0.0330(6) 0.0330(6) 0.0127(5) 0.0100(5) 0.0110(5)
N4 0.042(2) 0.034(2) 0.0281(19) 0.0065(15) 0.0064(16) 0.0085(17)
N2 0.0335(19) 0.036(2) 0.0265(18) 0.0055(15) -0.0016(15) 0.0058(16)
C29 0.042(3) 0.056(3) 0.091(4) 0.032(3) 0.027(3) 0.019(3)
C38 0.079(4) 0.037(3) 0.041(3) 0.015(2) 0.012(3) 0.017(3)
C13 0.027(2) 0.031(2) 0.0210(19) 0.0061(16) -0.0020(15) 0.0046(17)
C3 0.023(2) 0.046(3) 0.064(3) -0.008(2) 0.001(2) 0.007(2)
C1 0.0216(19) 0.027(2) 0.029(2) -0.0001(16) 0.0028(16) -0.0006(16)
C49 0.030(2) 0.042(3) 0.031(2) 0.0005(19) 0.0084(18) -0.0058(19)
C31 0.026(2) 0.034(2) 0.034(2) 0.0125(18) 0.0030(17) -0.0025(18)
C43 0.028(2) 0.029(2) 0.027(2) 0.0085(17) 0.0042(16) 0.0075(17)
C60 0.080(2) 0.089(2) 0.094(2) 0.0261(18) 0.0048(18) 0.0431(18)
C37 0.046(3) 0.054(3) 0.035(2) 0.016(2) 0.017(2) 0.027(2)
N1 0.040(2) 0.031(2) 0.036(2) 0.0107(16) -0.0033(16) 0.0026(16)
C53 0.063(4) 0.064(4) 0.051(3) -0.026(3) 0.027(3) -0.029(3)
C19 0.0212(19) 0.035(2) 0.032(2) 0.0068(18) 0.0026(16) 0.0055(17)
C44 0.030(2) 0.049(3) 0.028(2) 0.0088(19) -0.0001(17) 0.007(2)
N3 0.050(2) 0.0304(19) 0.0310(19) 0.0077(15) 0.0099(17) 0.0115(17)
C4 0.029(2) 0.054(3) 0.068(4) -0.010(3) 0.020(2) 0.000(2)
C32 0.026(2) 0.055(3) 0.049(3) 0.030(2) 0.011(2) 0.007(2)
C41 0.045(3) 0.042(3) 0.035(2) 0.015(2) 0.009(2) 0.005(2)
C18 0.038(2) 0.040(3) 0.024(2) 0.0054(18) 0.0062(17) 0.010(2)
C26 0.044(3) 0.038(3) 0.034(2) 0.008(2) -0.002(2) 0.013(2)
C12 0.039(3) 0.038(3) 0.035(2) -0.0041(19) -0.0049(19) 0.002(2)
C25 0.037(2) 0.032(2) 0.033(2) 0.0135(18) 0.0055(18) 0.0158(19)
C14 0.027(2) 0.042(3) 0.027(2) 0.0004(18) 0.0031(17) 0.0082(19)
C40 0.056(3) 0.032(2) 0.027(2) 0.0036(18) -0.012(2) 0.000(2)
C2 0.026(2) 0.032(2) 0.036(2) -0.0027(18) -0.0017(17) 0.0045(18)
C50 0.033(2) 0.061(3) 0.036(3) 0.002(2) 0.006(2) 0.000(2)
C30 0.038(3) 0.031(2) 0.067(3) 0.014(2) 0.008(2) 0.010(2)
C21 0.044(3) 0.043(3) 0.049(3) 0.017(2) 0.015(2) 0.006(2)
C36 0.034(2) 0.036(2) 0.035(2) 0.0186(19) -0.0049(18) -0.0083(19)
C55 0.048(3) 0.037(3) 0.034(2) 0.0105(19) 0.008(2) 0.021(2)
C11 0.047(3) 0.061(3) 0.037(3) 0.009(2) -0.009(2) 0.011(3)
C46 0.048(3) 0.038(3) 0.055(3) 0.017(2) 0.020(2) 0.001(2)
C15 0.031(2) 0.053(3) 0.033(2) 0.013(2) 0.0056(18) 0.002(2)
C6 0.031(2) 0.024(2) 0.034(2) -0.0003(17) 0.0086(18) -0.0047(17)
C48 0.031(2) 0.045(3) 0.033(2) 0.016(2) -0.0008(18) 0.005(2)
C54 0.052(3) 0.049(3) 0.043(3) -0.004(2) 0.022(2) -0.007(2)
C20 0.032(2) 0.034(2) 0.043(3) 0.0066(19) 0.0092(19) 0.0052(19)
C59 0.080(2) 0.089(2) 0.094(2) 0.0261(18) 0.0048(18) 0.0431(18)
C23 0.044(3) 0.047(3) 0.041(3) 0.004(2) 0.020(2) 0.014(2)
C22 0.045(3) 0.067(4) 0.038(3) 0.017(2) 0.017(2) 0.010(3)
C24 0.030(2) 0.036(2) 0.041(3) 0.0050(19) 0.0066(19) 0.0036(19)
C9 0.057(3) 0.046(3) 0.045(3) 0.023(2) -0.001(2) 0.006(2)
C52 0.056(4) 0.116(6) 0.035(3) -0.007(3) 0.014(3) -0.024(4)
C57 0.080(2) 0.089(2) 0.094(2) 0.0261(18) 0.0048(18) 0.0431(18)
C45 0.046(3) 0.047(3) 0.041(3) 0.025(2) 0.012(2) 0.016(2)
C17 0.042(3) 0.036(2) 0.031(2) 0.0000(19) 0.0009(19) 0.007(2)
C27 0.056(3) 0.045(3) 0.036(3) 0.003(2) -0.003(2) 0.019(2)
C28 0.067(4) 0.051(3) 0.051(3) 0.015(3) 0.020(3) 0.031(3)
C35 0.039(3) 0.064(3) 0.051(3) 0.032(3) -0.015(2) -0.020(3)
C39 0.080(4) 0.043(3) 0.043(3) -0.005(2) 0.005(3) 0.020(3)
C8 0.061(3) 0.033(3) 0.048(3) 0.009(2) -0.009(2) 0.004(2)
C51 0.040(3) 0.101(5) 0.034(3) 0.004(3) 0.001(2) -0.004(3)
C58 0.080(2) 0.089(2) 0.094(2) 0.0261(18) 0.0048(18) 0.0431(18)
C42 0.072(4) 0.063(3) 0.033(3) 0.006(2) 0.016(2) 0.030(3)
C34 0.021(2) 0.102(5) 0.073(4) 0.055(4) -0.010(3) -0.006(3)
C16 0.038(3) 0.035(2) 0.046(3) 0.014(2) -0.005(2) 0.000(2)
C5 0.044(3) 0.046(3) 0.047(3) -0.003(2) 0.022(2) -0.007(2)
C10 0.051(3) 0.041(3) 0.023(2) 0.0081(18) 0.0097(19) 0.010(2)
C47 0.034(2) 0.044(3) 0.047(3) 0.010(2) 0.006(2) -0.004(2)
C56 0.080(2) 0.089(2) 0.094(2) 0.0261(18) 0.0048(18) 0.0431(18)
C33 0.027(2) 0.089(4) 0.068(4) 0.046(3) 0.014(2) 0.016(3)
C7 0.033(2) 0.041(3) 0.043(3) 0.007(2) -0.0082(19) 0.014(2)

loop_
_atom_type_symbol
_atom_type_description
_atom_type_scat_dispersion_real
_atom_type_scat_dispersion_imag
_atom_type_scat_source
C C 0.0033 0.0016 'International Tables Vol C Tables 4.2.6.8 and 6.1.1.4'
H H 0.0000 0.0000 'International Tables Vol C Tables 4.2.6.8 and 6.1.1.4'
N N 0.0061 0.0033 'International Tables Vol C Tables 4.2.6.8 and 6.1.1.4'
S S 0.1246 0.1234 'International Tables Vol C Tables 4.2.6.8 and 6.1.1.4'
Sn Sn -0.6537 1.4246 'International Tables Vol C Tables 4.2.6.8 and 6.1.1.4'

loop_
_exptl_crystal_face_index_h
_exptl_crystal_face_index_k
_exptl_crystal_face_index_l
_exptl_crystal_face_perp_dist
0 0 -1 0.110
0 0 1 0.085
-1 0 1 0.075
1 0 -1 0.048
0 1 0 0.068
0 -1 0 0.048
1 0 1 0.074
-1 0 -1 0.126

loop_
_geom_angle_atom_site_label_1
_geom_angle_atom_site_label_2
_geom_angle_atom_site_label_3
_geom_angle
C31 Sn2 S5 123.49(11)
C31 Sn2 S4 113.60(11)
S5 Sn2 S4 106.86(4)
C31 Sn2 S6 105.80(12)
S5 Sn2 S6 106.85(4)
S4 Sn2 S6 96.67(4)
C1 Sn1 S2 125.67(10)
C1 Sn1 S1 112.40(11)
S2 Sn1 S1 107.66(4)
C1 Sn1 S3 104.69(11)
S2 Sn1 S3 105.78(4)
S1 Sn1 S3 96.26(4)
C43 S4 Sn2 106.17(13)
C13 S1 Sn1 107.05(13)
C49 S5 Sn2 108.99(14)
C19 S2 Sn1 108.70(14)
C55 S6 Sn2 103.36(15)
C25 S3 Sn1 102.57(14)
C41 N4 C40 109.9(3)
C41 N4 C42 108.6(4)
C40 N4 C42 110.8(4)
C12 N2 C11 108.6(3)
C12 N2 C10 109.9(3)
C11 N2 C10 111.2(4)
C28 C29 C30 119.5(5)
C28 C29 H29 120.2
C30 C29 H29 120.3
N3 C38 H38A 109.6
N3 C38 H38B 109.4
H38A C38 H38B 109.5
N3 C38 H38C 109.4
H38A C38 H38C 109.5
H38B C38 H38C 109.5
C14 C13 C18 118.4(4)
C14 C13 S1 124.8(3)
C18 C13 S1 116.8(3)
C4 C3 C2 120.9(5)
C4 C3 H3 119.5
C2 C3 H3 119.6
C6 C1 C2 120.7(4)
C6 C1 Sn1 119.8(3)
C2 C1 Sn1 119.5(3)
C54 C49 C50 118.2(4)
C54 C49 S5 118.2(4)
C50 C49 S5 123.0(4)
C36 C31 C32 120.5(4)
C36 C31 Sn2 119.0(3)
C32 C31 Sn2 120.4(3)
C48 C43 C44 118.5(4)
C48 C43 S4 124.1(3)
C44 C43 S4 117.3(3)
C59 C60 C55 122.0(7)
C59 C60 H60 118.2
C55 C60 H60 119.8
N3 C37 C32 110.2(3)
N3 C37 H37A 109.4
C32 C37 H37A 109.6
N3 C37 H37B 109.6
C32 C37 H37B 109.8
H37A C37 H37B 108.1
C8 N1 C7 111.2(4)
C8 N1 C9 109.0(4)
C7 N1 C9 110.7(3)
C52 C53 C54 120.7(6)
C52 C53 H53 119.6
C54 C53 H53 119.7
C24 C19 C20 118.7(4)
C24 C19 S2 123.3(3)
C20 C19 S2 117.8(3)
C45 C44 C43 120.6(4)
C45 C44 H44 120.0
C43 C44 H44 119.4
C37 N3 C39 110.5(4)
C37 N3 C38 111.2(4)
C39 N3 C38 108.7(4)
C3 C4 C5 120.9(4)
C3 C4 H4 119.4
C5 C4 H4 119.7
C33 C32 C31 119.1(5)
C33 C32 C37 121.0(5)
C31 C32 C37 119.8(4)
N4 C41 H41A 109.6
N4 C41 H41B 109.6
H41A C41 H41B 109.5
N4 C41 H41C 109.2
H41A C41 H41C 109.5
H41B C41 H41C 109.5
C17 C18 C13 121.3(4)
C17 C18 H18 119.2
C13 C18 H18 119.5
C27 C26 C25 120.4(5)
C27 C26 H26 119.7
C25 C26 H26 119.9
N2 C12 H12A 109.6
N2 C12 H12B 109.5
H12A C12 H12B 109.5
N2 C12 H12C 109.2
H12A C12 H12C 109.5
H12B C12 H12C 109.5
C30 C25 C26 119.5(4)
C30 C25 S3 122.1(4)
C26 C25 S3 118.3(3)
C15 C14 C13 120.0(4)
C15 C14 H14 120.0
C13 C14 H14 120.0
N4 C40 C36 109.6(3)
N4 C40 H40A 109.9
C36 C40 H40A 110.1
N4 C40 H40B 109.6
C36 C40 H40B 109.4
H40A C40 H40B 108.2
C3 C2 C1 118.3(4)
C3 C2 C7 122.1(4)
C1 C2 C7 119.5(4)
C51 C50 C49 121.2(5)
C51 C50 H50 119.4
C49 C50 H50 119.4
C25 C30 C29 119.6(5)
C25 C30 H30 120.2
C29 C30 H30 120.2
C22 C21 C20 120.9(4)
C22 C21 H21 119.3
C20 C21 H21 119.8
C31 C36 C35 118.7(5)
C31 C36 C40 120.2(4)
C35 C36 C40 120.6(4)
C56 C55 C60 120.5(5)
C56 C55 S6 122.0(4)
C60 C55 S6 117.2(4)
N2 C11 H11A 109.8
N2 C11 H11B 109.4
H11A C11 H11B 109.5
N2 C11 H11C 109.2
H11A C11 H11C 109.5
H11B C11 H11C 109.5
C47 C46 C45 119.5(4)
C47 C46 H46 120.3
C45 C46 H46 120.3
C14 C15 C16 121.2(4)
C14 C15 H15 119.3
C16 C15 H15 119.5
C5 C6 C1 119.4(4)
C5 C6 C10 120.8(4)
C1 C6 C10 119.5(4)
C47 C48 C43 120.1(4)
C47 C48 H48 120.1
C43 C48 H48 119.9
C49 C54 C53 120.2(6)
C49 C54 H54 120.0
C53 C54 H54 119.8
C21 C20 C19 120.2(4)
C21 C20 H20 120.0
C19 C20 H20 119.8
C60 C59 C58 117.9(7)
C60 C59 H59 121.2
C58 C59 H59 120.9
C22 C23 C24 120.8(4)
C22 C23 H23 119.5
C24 C23 H23 119.7
C21 C22 C23 119.1(4)
C21 C22 H22 120.5
C23 C22 H22 120.4
C23 C24 C19 120.3(4)
C23 C24 H24 119.8
C19 C24 H24 119.8
N1 C9 H9A 109.3
N1 C9 H9B 109.8
H9A C9 H9B 109.5
N1 C9 H9C 109.2
H9A C9 H9C 109.5
H9B C9 H9C 109.5
C53 C52 C51 119.7(5)
C53 C52 H52 120.4
C51 C52 H52 119.9
C58 C57 C56 117.7(7)
C58 C57 H57 122.7
C56 C57 H57 119.6
C46 C45 C44 120.3(4)
C46 C45 H45 120.0
C44 C45 H45 119.7
C18 C17 C16 119.7(4)
C18 C17 H17 120.3
C16 C17 H17 120.1
C28 C27 C26 119.9(5)
C28 C27 H27 120.0
C26 C27 H27 120.1
C27 C28 C29 120.9(5)
C27 C28 H28 119.4
C29 C28 H28 119.6
C34 C35 C36 120.7(5)
C34 C35 H35 119.6
C36 C35 H35 119.7
N3 C39 H39A 109.4
N3 C39 H39B 109.6
H39A C39 H39B 109.5
N3 C39 H39C 109.4
H39A C39 H39C 109.5
H39B C39 H39C 109.5
N1 C8 H8A 109.4
N1 C8 H8B 109.4
H8A C8 H8B 109.5
N1 C8 H8C 109.6
H8A C8 H8C 109.5
H8B C8 H8C 109.5
C52 C51 C50 119.9(6)
C52 C51 H51 120.1
C50 C51 H51 120.0
C59 C58 C57 122.9(7)
C59 C58 H58 119.0
C57 C58 H58 118.0
N4 C42 H42A 109.4
N4 C42 H42B 109.3
H42A C42 H42B 109.5
N4 C42 H42C 109.7
H42A C42 H42C 109.5
H42B C42 H42C 109.5
C35 C34 C33 120.4(4)
C35 C34 H34 119.5
C33 C34 H34 120.1
C15 C16 C17 119.5(4)
C15 C16 H16 120.2
C17 C16 H16 120.3
C4 C5 C6 119.5(5)
C4 C5 H5 120.1
C6 C5 H5 120.4
N2 C10 C6 110.0(3)
N2 C10 H10A 109.1
C6 C10 H10A 109.2
N2 C10 H10B 110.2
C6 C10 H10B 110.1
H10A C10 H10B 108.2
C46 C47 C48 121.0(4)
C46 C47 H47 119.5
C48 C47 H47 119.5
C55 C56 C57 117.8(7)
C55 C56 H56 120.4
C57 C56 H56 121.8
C34 C33 C32 120.4(5)
C34 C33 H33 119.9
C32 C33 H33 119.7
N1 C7 C2 111.0(3)
N1 C7 H7A 109.4
C2 C7 H7A 109.4
N1 C7 H7B 109.4
C2 C7 H7B 109.6
H7A C7 H7B 108.0

loop_
_geom_bond_atom_site_label_1
_geom_bond_atom_site_label_2
_geom_bond_distance
Sn2 C31 2.143(4)
Sn2 S5 2.4030(11)
Sn2 S4 2.4679(11)
Sn2 S6 2.4722(12)
Sn1 C1 2.138(4)
Sn1 S2 2.4148(11)
Sn1 S1 2.4690(11)
Sn1 S3 2.4725(11)
S4 C43 1.774(4)
S1 C13 1.768(4)
S5 C49 1.771(4)
S2 C19 1.781(4)
S6 C55 1.753(5)
S3 C25 1.771(4)
N4 C41 1.463(5)
N4 C40 1.464(5)
N4 C42 1.477(6)
N2 C12 1.462(5)
N2 C11 1.467(5)
N2 C10 1.477(5)
C29 C28 1.372(8)
C29 C30 1.397(7)
C29 H29 0.9300
C38 N3 1.472(5)
C38 H38A 0.9600
C38 H38B 0.9600
C38 H38C 0.9600
C13 C14 1.390(5)
C13 C18 1.397(6)
C3 C4 1.367(7)
C3 C2 1.393(6)
C3 H3 0.9301
C1 C6 1.396(6)
C1 C2 1.397(6)
C49 C54 1.383(6)
C49 C50 1.390(7)
C31 C36 1.395(6)
C31 C32 1.396(6)
C43 C48 1.389(6)
C43 C44 1.391(6)
C60 C59 1.354(8)
C60 C55 1.385(8)
C60 H60 0.9300
C37 N3 1.466(6)
C37 C32 1.515(7)
C37 H37A 0.9699
C37 H37B 0.9698
N1 C8 1.466(6)
N1 C7 1.471(6)
N1 C9 1.475(6)
C53 C52 1.360(9)
C53 C54 1.403(7)
C53 H53 0.9300
C19 C24 1.388(6)
C19 C20 1.390(6)
C44 C45 1.380(6)
C44 H44 0.9299
N3 C39 1.471(6)
C4 C5 1.386(7)
C4 H4 0.9300
C32 C33 1.390(6)
C41 H41A 0.9600
C41 H41B 0.9599
C41 H41C 0.9600
C18 C17 1.376(6)
C18 H18 0.9299
C26 C27 1.373(6)
C26 C25 1.386(6)
C26 H26 0.9301
C12 H12A 0.9600
C12 H12B 0.9600
C12 H12C 0.9600
C25 C30 1.381(6)
C14 C15 1.378(6)
C14 H14 0.9299
C40 C36 1.500(7)
C40 H40A 0.9700
C40 H40B 0.9701
C2 C7 1.500(6)
C50 C51 1.385(6)
C50 H50 0.9300
C30 H30 0.9300
C21 C22 1.370(7)
C21 C20 1.384(6)
C21 H21 0.9300
C36 C35 1.397(6)
C55 C56 1.368(8)
C11 H11A 0.9599
C11 H11B 0.9600
C11 H11C 0.9601
C46 C47 1.367(7)
C46 C45 1.376(7)
C46 H46 0.9301
C15 C16 1.377(6)
C15 H15 0.9300
C6 C5 1.388(6)
C6 C10 1.507(6)
C48 C47 1.383(6)
C48 H48 0.9300
C54 H54 0.9301
C20 H20 0.9301
C59 C58 1.352(8)
C59 H59 0.9300
C23 C22 1.379(7)
C23 C24 1.382(6)
C23 H23 0.9300
C22 H22 0.9298
C24 H24 0.9301
C9 H9A 0.9600
C9 H9B 0.9600
C9 H9C 0.9599
C52 C51 1.380(9)
C52 H52 0.9300
C57 C58 1.385(9)
C57 C56 1.439(8)
C57 H57 0.9300
C45 H45 0.9301
C17 C16 1.384(6)
C17 H17 0.9299
C27 C28 1.364(7)
C27 H27 0.9299
C28 H28 0.9300
C35 C34 1.369(8)
C35 H35 0.9300
C39 H39A 0.9600
C39 H39B 0.9600
C39 H39C 0.9599
C8 H8A 0.9599
C8 H8B 0.9599
C8 H8C 0.9601
C51 H51 0.9302
C58 H58 0.9300
C42 H42A 0.9600
C42 H42B 0.9600
C42 H42C 0.9601
C34 C33 1.377(8)
C34 H34 0.9300
C16 H16 0.9300
C5 H5 0.9300
C10 H10A 0.9700
C10 H10B 0.9700
C47 H47 0.9300
C56 H56 0.9298
C33 H33 0.9299
C7 H7A 0.9701
C7 H7B 0.9700
